data_7023215
loop_
_publ_author_name
'Ardizzoia, G. Attilio'
'Brenna, Stefano'
'Durini, Sara'
'Therrien, Bruno'
'Trentin, Ivan'

_publ_section_title
;
 The Goldilocks principle in action: synthesis and structural
 characterization of a novel {Cu4(\m3-OH)4} cubane stabilized by
 monodentate ligands.
;
_journal_issue 34
_journal_name_full 'Dalton transactions (Cambridge, England : 2003)'
_journal_page_first 12265
_journal_page_last 12273
_journal_paper_doi 10.1039/c3dt51017d
_journal_volume 42
_journal_year 2013
_chemical_formula_moiety 'C26 H46 Cl2 Cu2 N8 O10'
_chemical_formula_sum 'C26 H46 Cl2 Cu2 N8 O10'
_chemical_formula_weight 828.69
_chemical_name_systematic
;
?
;
_space_group_IT_number 2
_symmetry_cell_setting triclinic
_symmetry_Int_Tables_number 2
_symmetry_space_group_name_Hall '-P 1'
_symmetry_space_group_name_H-M 'P -1'
_atom_sites_solution_hydrogens geom
_atom_sites_solution_primary direct
_atom_sites_solution_secondary difmap
_audit_creation_method SHELXL-97
_cell_angle_alpha 85.01(2)
_cell_angle_beta 76.37(2)
_cell_angle_gamma 72.47(2)
_cell_formula_units_Z 1
_cell_length_a 8.7851(17)
_cell_length_b 10.375(2)
_cell_length_c 10.915(2)
_cell_measurement_reflns_used 3569
_cell_measurement_temperature 173(2)
_cell_measurement_theta_max 25.75
_cell_measurement_theta_min 2.65
_cell_volume 921.8(3)
_computing_cell_refinement 'CELL (Stoe & Cie, 2000)'
_computing_data_collection 'EXPOSE (Stoe & Cie, 2000)'
_computing_data_reduction 'INTEGRATE (Stoe & Cie, 2000)'
_computing_molecular_graphics 'ORTEP-32 (Farrugia, 1997)'
_computing_publication_material 'SHELXL-97 (Sheldrick, 1997)'
_computing_structure_refinement 'SHELXL-97 (Sheldrick, 1997)'
_computing_structure_solution 'SHELXS-97 (Sheldrick, 1990)'
_diffrn_ambient_temperature 173(2)
_diffrn_detector_area_resol_mean 0.81\%A
_diffrn_measured_fraction_theta_full 0.921
_diffrn_measured_fraction_theta_max 0.921
_diffrn_measurement_device_type 'STOE IPDS'
_diffrn_measurement_method 'phi oscillation'
_diffrn_radiation_monochromator graphite
_diffrn_radiation_source 'fine-focus sealed tube'
_diffrn_radiation_type MoK\a
_diffrn_radiation_wavelength 0.71073
_diffrn_reflns_av_R_equivalents 0.1051
_diffrn_reflns_av_sigmaI/netI 0.1290
_diffrn_reflns_limit_h_max 10
_diffrn_reflns_limit_h_min -10
_diffrn_reflns_limit_k_max 12
_diffrn_reflns_limit_k_min -12
_diffrn_reflns_limit_l_max 13
_diffrn_reflns_limit_l_min -13
_diffrn_reflns_number 7252
_diffrn_reflns_theta_full 26.12
_diffrn_reflns_theta_max 26.12
_diffrn_reflns_theta_min 2.73
_diffrn_standards_decay_% 0
_diffrn_standards_interval_time 0
_diffrn_standards_number 0
_exptl_absorpt_coefficient_mu 1.359
_exptl_absorpt_correction_type none
_exptl_crystal_colour blue
_exptl_crystal_density_diffrn 1.493
_exptl_crystal_density_method 'not measured'
_exptl_crystal_description block
_exptl_crystal_F_000 430
_exptl_crystal_size_max 0.21
_exptl_crystal_size_mid 0.19
_exptl_crystal_size_min 0.18
_refine_diff_density_max 0.677
_refine_diff_density_min -1.170
_refine_diff_density_rms 0.104
_refine_ls_extinction_method none
_refine_ls_goodness_of_fit_ref 0.849
_refine_ls_hydrogen_treatment constr
_refine_ls_matrix_type full
_refine_ls_number_parameters 224
_refine_ls_number_reflns 3380
_refine_ls_number_restraints 0
_refine_ls_restrained_S_all 0.849
_refine_ls_R_factor_all 0.1075
_refine_ls_R_factor_gt 0.0672
_refine_ls_shift/su_max 0.000
_refine_ls_shift/su_mean 0.000
_refine_ls_structure_factor_coef Fsqd
_refine_ls_weighting_details 'calc w=1/[\s^2^(Fo^2^)+(0.0977P)^2^] where P=(Fo^2^+2Fc^2^)/3'
_refine_ls_weighting_scheme calc
_refine_ls_wR_factor_gt 0.1590
_refine_ls_wR_factor_ref 0.1768
_reflns_number_gt 1881
_reflns_number_total 3380
_reflns_threshold_expression >2sigma(I)
_cod_data_source_file c3dt51017d.txt
_cod_data_source_block d:complex2
_cod_depositor_comments
;
The following automatic conversions were performed:

'_symmetry_cell_setting' value 'Triclinic' changed to 'triclinic'
according to /home/saulius/struct/CIF-dictionaries/cif_core.dic
dictionary named 'cif_core.dic' version 2.4.2 from 2011-04-26.

Automatic conversion script
Id: cif_fix_values 1891 2012-01-12 08:04:46Z andrius 
;
_cod_database_code 7023215

loop_
_symmetry_equiv_pos_as_xyz
'x, y, z'
'-x, -y, -z'

loop_
_atom_site_label
_atom_site_type_symbol
_atom_site_fract_x
_atom_site_fract_y
_atom_site_fract_z
_atom_site_U_iso_or_equiv
_atom_site_adp_type
_atom_site_occupancy
_atom_site_symmetry_multiplicity
_atom_site_calc_flag
_atom_site_refinement_flags
C1 C 0.2287(9) 0.5546(7) 0.4339(7) 0.0735(19) Uani 1 1 d .
H1A H 0.1413 0.6363 0.4557 0.110 Uiso 1 1 calc R
H1B H 0.1881 0.4780 0.4596 0.110 Uiso 1 1 calc R
H1C H 0.2709 0.5531 0.3444 0.110 Uiso 1 1 calc R
C2 C 0.0073(8) 0.4640(7) 0.8114(6) 0.0670(17) Uani 1 1 d .
C3 C 0.0327(9) 0.3283(7) 0.8149(7) 0.0686(18) Uani 1 1 d .
C4 C 0.1808(9) 0.2743(6) 0.7310(6) 0.0645(17) Uani 1 1 d .
C5 C 0.5919(7) 0.1874(5) 0.7772(5) 0.0526(15) Uani 1 1 d .
C6 C 0.6955(8) 0.0570(5) 0.7806(6) 0.0557(15) Uani 1 1 d .
C7 C 0.7528(8) 0.0183(6) 0.6569(6) 0.0630(17) Uani 1 1 d .
C8 C -0.1306(11) 0.5762(10) 0.8766(9) 0.101(3) Uani 1 1 d .
H8A H -0.0887 0.6454 0.8963 0.152 Uiso 1 1 calc R
H8B H -0.1865 0.5422 0.9530 0.152 Uiso 1 1 calc R
H8C H -0.2056 0.6133 0.8225 0.152 Uiso 1 1 calc R
C9 C -0.0776(13) 0.2507(11) 0.8915(9) 0.122(4) Uani 1 1 d .
H9A H -0.1645 0.3104 0.9495 0.184 Uiso 1 1 calc R
H9B H -0.0158 0.1791 0.9377 0.184 Uiso 1 1 calc R
H9C H -0.1231 0.2131 0.8364 0.184 Uiso 1 1 calc R
C10 C 0.2668(12) 0.1301(7) 0.6994(9) 0.098(3) Uani 1 1 d .
H10A H 0.3443 0.1250 0.6203 0.146 Uiso 1 1 calc R
H10B H 0.1883 0.0848 0.6933 0.146 Uiso 1 1 calc R
H10C H 0.3231 0.0873 0.7643 0.146 Uiso 1 1 calc R
C11 C 0.4927(9) 0.2777(6) 0.8821(6) 0.0700(19) Uani 1 1 d .
H11A H 0.4891 0.3695 0.8574 0.105 Uiso 1 1 calc R
H11B H 0.5408 0.2530 0.9543 0.105 Uiso 1 1 calc R
H11C H 0.3836 0.2694 0.9030 0.105 Uiso 1 1 calc R
C12 C 0.7333(11) -0.0261(7) 0.8938(7) 0.080(2) Uani 1 1 d .
H12A H 0.6706 -0.0896 0.9119 0.120 Uiso 1 1 calc R
H12B H 0.7059 0.0318 0.9645 0.120 Uiso 1 1 calc R
H12C H 0.8479 -0.0741 0.8778 0.120 Uiso 1 1 calc R
C13 C 0.8647(12) -0.1133(8) 0.6005(8) 0.096(3) Uani 1 1 d .
H13A H 0.8135 -0.1838 0.6275 0.143 Uiso 1 1 calc R
H13B H 0.9658 -0.1350 0.6277 0.143 Uiso 1 1 calc R
H13C H 0.8860 -0.1052 0.5102 0.143 Uiso 1 1 calc R
Cl1 Cl 0.6201(3) 0.25704(14) 0.26487(14) 0.0687(5) Uani 1 1 d .
Cu1 Cu 0.45870(10) 0.39024(7) 0.58291(7) 0.0562(3) Uani 1 1 d .
N1 N 0.2474(6) 0.3750(5) 0.6810(5) 0.0594(13) Uani 1 1 d .
N2 N 0.5882(6) 0.2270(5) 0.6573(5) 0.0610(13) Uani 1 1 d .
N3 N 0.1353(7) 0.4898(5) 0.7315(5) 0.0666(15) Uani 1 1 d .
H3 H 0.1457 0.5696 0.7140 0.080 Uiso 1 1 calc R
N4 N 0.6885(7) 0.1228(5) 0.5860(5) 0.0743(17) Uani 1 1 d .
H4 H 0.7088 0.1233 0.5050 0.089 Uiso 1 1 calc R
O1 O 0.3538(5) 0.5493(4) 0.4954(4) 0.0541(10) Uani 1 1 d .
O2 O 0.5116(8) 0.2413(5) 0.3826(5) 0.0931(17) Uani 1 1 d .
O3 O 0.7804(9) 0.2148(7) 0.2856(7) 0.124(2) Uani 1 1 d .
O4 O 0.6023(10) 0.1806(6) 0.1715(5) 0.110(2) Uani 1 1 d .
O5 O 0.5823(8) 0.3952(4) 0.2311(5) 0.0945(18) Uani 1 1 d .

loop_
_atom_site_aniso_label
_atom_site_aniso_U_11
_atom_site_aniso_U_22
_atom_site_aniso_U_33
_atom_site_aniso_U_23
_atom_site_aniso_U_13
_atom_site_aniso_U_12
C1 0.067(5) 0.072(4) 0.076(4) 0.011(3) -0.020(4) -0.010(3)
C2 0.053(4) 0.080(4) 0.061(4) 0.002(3) -0.007(3) -0.015(3)
C3 0.063(5) 0.081(4) 0.069(4) 0.014(3) -0.015(3) -0.036(4)
C4 0.072(5) 0.057(3) 0.070(4) 0.018(3) -0.024(4) -0.026(3)
C5 0.061(4) 0.041(3) 0.047(3) 0.019(2) -0.012(3) -0.009(3)
C6 0.065(4) 0.041(3) 0.059(3) 0.015(2) -0.018(3) -0.013(3)
C7 0.066(4) 0.044(3) 0.065(4) 0.013(3) -0.023(3) 0.007(3)
C8 0.071(6) 0.122(7) 0.092(6) -0.016(5) 0.004(5) -0.011(5)
C9 0.120(8) 0.159(9) 0.113(7) 0.045(7) -0.017(6) -0.096(8)
C10 0.123(8) 0.047(4) 0.123(7) 0.013(4) -0.040(6) -0.020(4)
C11 0.088(5) 0.057(3) 0.051(3) 0.008(3) -0.004(3) -0.012(3)
C12 0.107(6) 0.053(3) 0.074(4) 0.034(3) -0.032(4) -0.013(4)
C13 0.107(7) 0.070(5) 0.088(5) -0.005(4) -0.033(5) 0.017(4)
Cl1 0.1023(15) 0.0478(8) 0.0553(9) 0.0076(6) -0.0270(9) -0.0158(8)
Cu1 0.0586(5) 0.0461(4) 0.0525(4) 0.0172(3) -0.0091(3) -0.0060(3)
N1 0.056(3) 0.043(2) 0.071(3) 0.015(2) -0.017(3) -0.005(2)
N2 0.057(3) 0.058(3) 0.050(3) 0.011(2) -0.005(2) 0.001(2)
N3 0.066(4) 0.048(3) 0.076(3) 0.009(2) -0.003(3) -0.014(3)
N4 0.084(4) 0.069(3) 0.048(3) 0.013(2) -0.007(3) 0.001(3)
O1 0.057(3) 0.052(2) 0.048(2) 0.0068(17) -0.0138(19) -0.0081(18)
O2 0.139(5) 0.083(3) 0.063(3) 0.006(2) -0.008(3) -0.053(3)
O3 0.095(5) 0.126(5) 0.132(6) -0.035(4) -0.039(4) 0.015(4)
O4 0.203(7) 0.075(3) 0.069(3) 0.000(3) -0.058(4) -0.042(4)
O5 0.149(5) 0.046(2) 0.083(3) 0.025(2) -0.030(3) -0.024(3)

loop_
_atom_type_symbol
_atom_type_description
_atom_type_scat_dispersion_real
_atom_type_scat_dispersion_imag
_atom_type_scat_source
C C 0.0033 0.0016 'International Tables Vol C Tables 4.2.6.8 and 6.1.1.4'
H H 0.0000 0.0000 'International Tables Vol C Tables 4.2.6.8 and 6.1.1.4'
Cl Cl 0.1484 0.1585 'International Tables Vol C Tables 4.2.6.8 and 6.1.1.4'
Cu Cu 0.3201 1.2651 'International Tables Vol C Tables 4.2.6.8 and 6.1.1.4'
N N 0.0061 0.0033 'International Tables Vol C Tables 4.2.6.8 and 6.1.1.4'
O O 0.0106 0.0060 'International Tables Vol C Tables 4.2.6.8 and 6.1.1.4'

loop_
_geom_angle_atom_site_label_1
_geom_angle_atom_site_label_2
_geom_angle_atom_site_label_3
_geom_angle
_geom_angle_site_symmetry_1
_geom_angle_site_symmetry_3
O1 C1 H1A 109.5 . .
O1 C1 H1B 109.5 . .
H1A C1 H1B 109.5 . .
O1 C1 H1C 109.5 . .
H1A C1 H1C 109.5 . .
H1B C1 H1C 109.5 . .
N3 C2 C3 107.6(6) . .
N3 C2 C8 120.6(7) . .
C3 C2 C8 131.9(7) . .
C2 C3 C4 106.3(5) . .
C2 C3 C9 127.3(8) . .
C4 C3 C9 126.4(8) . .
N1 C4 C3 109.7(6) . .
N1 C4 C10 121.7(7) . .
C3 C4 C10 128.5(6) . .
N2 C5 C6 109.9(5) . .
N2 C5 C11 120.6(5) . .
C6 C5 C11 129.4(5) . .
C7 C6 C5 105.4(5) . .
C7 C6 C12 126.8(6) . .
C5 C6 C12 127.7(6) . .
N4 C7 C6 107.3(5) . .
N4 C7 C13 122.2(6) . .
C6 C7 C13 130.6(6) . .
C2 C8 H8A 109.5 . .
C2 C8 H8B 109.5 . .
H8A C8 H8B 109.5 . .
C2 C8 H8C 109.5 . .
H8A C8 H8C 109.5 . .
H8B C8 H8C 109.5 . .
C3 C9 H9A 109.5 . .
C3 C9 H9B 109.5 . .
H9A C9 H9B 109.5 . .
C3 C9 H9C 109.5 . .
H9A C9 H9C 109.5 . .
H9B C9 H9C 109.5 . .
C4 C10 H10A 109.5 . .
C4 C10 H10B 109.5 . .
H10A C10 H10B 109.5 . .
C4 C10 H10C 109.5 . .
H10A C10 H10C 109.5 . .
H10B C10 H10C 109.5 . .
C5 C11 H11A 109.5 . .
C5 C11 H11B 109.5 . .
H11A C11 H11B 109.5 . .
C5 C11 H11C 109.5 . .
H11A C11 H11C 109.5 . .
H11B C11 H11C 109.5 . .
C6 C12 H12A 109.5 . .
C6 C12 H12B 109.5 . .
H12A C12 H12B 109.5 . .
C6 C12 H12C 109.5 . .
H12A C12 H12C 109.5 . .
H12B C12 H12C 109.5 . .
C7 C13 H13A 109.5 . .
C7 C13 H13B 109.5 . .
H13A C13 H13B 109.5 . .
C7 C13 H13C 109.5 . .
H13A C13 H13C 109.5 . .
H13B C13 H13C 109.5 . .
O5 Cl1 O4 110.9(3) . .
O5 Cl1 O3 108.3(4) . .
O4 Cl1 O3 111.9(4) . .
O5 Cl1 O2 108.4(3) . .
O4 Cl1 O2 109.9(4) . .
O3 Cl1 O2 107.2(4) . .
O1 Cu1 O1 80.39(19) 2_666 .
O1 Cu1 N1 165.29(18) 2_666 .
O1 Cu1 N1 91.50(18) . .
O1 Cu1 N2 93.8(2) 2_666 .
O1 Cu1 N2 173.53(19) . .
N1 Cu1 N2 94.8(2) . .
O1 Cu1 Cu1 40.21(12) 2_666 2_666
O1 Cu1 Cu1 40.18(12) . 2_666
N1 Cu1 Cu1 130.55(14) . 2_666
N2 Cu1 Cu1 133.99(16) . 2_666
N3 N1 C4 104.5(5) . .
N3 N1 Cu1 117.5(4) . .
C4 N1 Cu1 137.3(5) . .
C5 N2 N4 106.0(5) . .
C5 N2 Cu1 132.3(4) . .
N4 N2 Cu1 121.5(4) . .
C2 N3 N1 111.9(5) . .
C2 N3 H3 124.1 . .
N1 N3 H3 124.1 . .
C7 N4 N2 111.4(5) . .
C7 N4 H4 124.3 . .
N2 N4 H4 124.3 . .
C1 O1 Cu1 122.8(4) . 2_666
C1 O1 Cu1 123.1(4) . .
Cu1 O1 Cu1 99.61(19) 2_666 .

loop_
_geom_bond_atom_site_label_1
_geom_bond_atom_site_label_2
_geom_bond_distance
_geom_bond_site_symmetry_2
C1 O1 1.402(8) .
C1 H1A 0.9600 .
C1 H1B 0.9600 .
C1 H1C 0.9600 .
C2 N3 1.332(8) .
C2 C3 1.356(10) .
C2 C8 1.490(10) .
C3 C4 1.391(10) .
C3 C9 1.503(9) .
C4 N1 1.360(7) .
C4 C10 1.488(10) .
C5 N2 1.341(7) .
C5 C6 1.388(8) .
C5 C11 1.475(8) .
C6 C7 1.375(9) .
C6 C12 1.488(8) .
C7 N4 1.336(7) .
C7 C13 1.504(9) .
C8 H8A 0.9600 .
C8 H8B 0.9600 .
C8 H8C 0.9600 .
C9 H9A 0.9600 .
C9 H9B 0.9600 .
C9 H9C 0.9600 .
C10 H10A 0.9600 .
C10 H10B 0.9600 .
C10 H10C 0.9600 .
C11 H11A 0.9600 .
C11 H11B 0.9600 .
C11 H11C 0.9600 .
C12 H12A 0.9600 .
C12 H12B 0.9600 .
C12 H12C 0.9600 .
C13 H13A 0.9600 .
C13 H13B 0.9600 .
C13 H13C 0.9600 .
Cl1 O5 1.407(4) .
Cl1 O4 1.408(5) .
Cl1 O3 1.410(7) .
Cl1 O2 1.437(5) .
Cu1 O1 1.924(4) 2_666
Cu1 O1 1.926(4) .
Cu1 N1 1.956(5) .
Cu1 N2 1.964(5) .
Cu1 Cu1 2.9409(15) 2_666
N1 N3 1.358(7) .
N2 N4 1.341(7) .
N3 H3 0.8600 .
N4 H4 0.8600 .
O1 Cu1 1.924(4) 2_666

loop_
_geom_torsion_atom_site_label_1
_geom_torsion_atom_site_label_2
_geom_torsion_atom_site_label_3
_geom_torsion_atom_site_label_4
_geom_torsion
_geom_torsion_site_symmetry_1
_geom_torsion_site_symmetry_4
N3 C2 C3 C4 -1.2(8) . .
C8 C2 C3 C4 177.9(9) . .
N3 C2 C3 C9 179.9(7) . .
C8 C2 C3 C9 -0.9(14) . .
C2 C3 C4 N1 2.3(8) . .
C9 C3 C4 N1 -178.8(7) . .
C2 C3 C4 C10 179.5(8) . .
C9 C3 C4 C10 -1.7(13) . .
N2 C5 C6 C7 -0.9(8) . .
C11 C5 C6 C7 178.1(7) . .
N2 C5 C6 C12 -179.1(7) . .
C11 C5 C6 C12 -0.1(12) . .
C5 C6 C7 N4 1.5(8) . .
C12 C6 C7 N4 179.8(7) . .
C5 C6 C7 C13 -177.7(8) . .
C12 C6 C7 C13 0.5(13) . .
C3 C4 N1 N3 -2.4(7) . .
C10 C4 N1 N3 -179.8(7) . .
C3 C4 N1 Cu1 167.2(5) . .
C10 C4 N1 Cu1 -10.2(11) . .
O1 Cu1 N1 N3 11.1(11) 2_666 .
O1 Cu1 N1 N3 -45.0(5) . .
N2 Cu1 N1 N3 136.6(5) . .
Cu1 Cu1 N1 N3 -34.6(6) 2_666 .
O1 Cu1 N1 C4 -157.5(7) 2_666 .
O1 Cu1 N1 C4 146.4(7) . .
N2 Cu1 N1 C4 -32.0(7) . .
Cu1 Cu1 N1 C4 156.8(6) 2_666 .
C6 C5 N2 N4 -0.1(8) . .
C11 C5 N2 N4 -179.2(6) . .
C6 C5 N2 Cu1 174.8(5) . .
C11 C5 N2 Cu1 -4.3(10) . .
O1 Cu1 N2 C5 114.8(6) 2_666 .
N1 Cu1 N2 C5 -53.2(6) . .
Cu1 Cu1 N2 C5 117.5(6) 2_666 .
O1 Cu1 N2 N4 -70.9(5) 2_666 .
N1 Cu1 N2 N4 121.1(5) . .
Cu1 Cu1 N2 N4 -68.2(6) 2_666 .
C3 C2 N3 N1 -0.3(8) . .
C8 C2 N3 N1 -179.5(7) . .
C4 N1 N3 C2 1.6(8) . .
Cu1 N1 N3 C2 -170.4(4) . .
C6 C7 N4 N2 -1.7(8) . .
C13 C7 N4 N2 177.6(7) . .
C5 N2 N4 C7 1.1(8) . .
Cu1 N2 N4 C7 -174.5(5) . .
O1 Cu1 O1 C1 140.1(5) 2_666 .
N1 Cu1 O1 C1 -52.3(5) . .
Cu1 Cu1 O1 C1 140.1(5) 2_666 .
O1 Cu1 O1 Cu1 0.0 2_666 2_666
N1 Cu1 O1 Cu1 167.7(2) . 2_666
